data_2212451
loop_
_publ_author_name
'Golenya, Irina A.'
'Haukka, Matti'
'Fritsky, Igor O.'
'Gumienna-Kontecka, El\'zbieta'

_publ_section_title
;
 4-(Hydroxyaminocarbonyl)pyridinium chloride
;
_journal_coeditor_code BH2082
_journal_issue 3
_journal_name_full 'Acta Crystallographica Section E'
_journal_page_first o1515
_journal_page_last o1517
_journal_paper_doi 10.1107/S1600536807008604
_journal_volume 63
_journal_year 2007
_chemical_formula_iupac 'C6 H7 N2 O2 + , Cl -'
_chemical_formula_moiety 'C6 H7 N2 O2 + , Cl -'
_chemical_formula_sum 'C6 H7 Cl N2 O2'
_chemical_formula_weight 174.59
_chemical_name_common
;
N-Hydroxyisonicotinamidium chloride
;
_chemical_name_systematic
;
4-(Hydroxyaminocarbonyl)pyridinium chloride
;
_space_group_IT_number 61
_symmetry_cell_setting orthorhombic
_symmetry_space_group_name_Hall '-P 2ac 2ab'
_symmetry_space_group_name_H-M 'P b c a'
_atom_sites_solution_hydrogens difmap
_atom_sites_solution_primary direct
_atom_sites_solution_secondary difmap
_audit_creation_method SHELXL97
_cell_angle_alpha 90.00
_cell_angle_beta 90.00
_cell_angle_gamma 90.00
_cell_formula_units_Z 8
_cell_length_a 7.0421(2)
_cell_length_b 14.3771(3)
_cell_length_c 14.7134(4)
_cell_measurement_reflns_used 6083
_cell_measurement_temperature 120(2)
_cell_measurement_theta_max 27.48
_cell_measurement_theta_min 1.00
_cell_volume 1489.66(7)
_computing_cell_refinement 'SCALEPACK (Otwinowski & Minor, 1997)'
_computing_data_collection 'COLLECT (Bruker, 2004)'
_computing_data_reduction 'SCALEPACK and DENZO (Otwinowski & Minor, 1997)'
_computing_molecular_graphics 'ORTEP-3 for Windows (Farrugia, 1997)'
_computing_publication_material SHELXL97
_computing_structure_refinement 'SHELXL97 (Sheldrick, 1997)'
_computing_structure_solution 'SIR2004 (Burla <i>et al.</i>,  2005)'
_diffrn_ambient_temperature 120(2)
_diffrn_detector_area_resol_mean 9
_diffrn_measured_fraction_theta_full 0.996
_diffrn_measured_fraction_theta_max 0.996
_diffrn_measurement_device '95mm CCD camera on \k-goniostat'
_diffrn_measurement_device_type 'Nonius KappaCCD area-detector'
_diffrn_measurement_method '\f scans, and \w scans with \k offset'
_diffrn_radiation_monochromator 'horizontally mounted graphite crystal'
_diffrn_radiation_source 'fine-focus sealed tube'
_diffrn_radiation_type MoK\a
_diffrn_radiation_wavelength 0.71073
_diffrn_reflns_av_R_equivalents 0.0465
_diffrn_reflns_av_sigmaI/netI 0.0211
_diffrn_reflns_limit_h_max 9
_diffrn_reflns_limit_h_min -9
_diffrn_reflns_limit_k_max 18
_diffrn_reflns_limit_k_min -18
_diffrn_reflns_limit_l_max 19
_diffrn_reflns_limit_l_min -18
_diffrn_reflns_number 24587
_diffrn_reflns_theta_full 27.53
_diffrn_reflns_theta_max 27.53
_diffrn_reflns_theta_min 2.77
_diffrn_standards_decay_% 0
_diffrn_standards_interval_count 0
_diffrn_standards_interval_time 0
_diffrn_standards_number 0
_exptl_absorpt_coefficient_mu 0.459
_exptl_absorpt_correction_T_max 0.9624
_exptl_absorpt_correction_T_min 0.8806
_exptl_absorpt_correction_type multi-scan
_exptl_absorpt_process_details '(SADABS; Sheldrick, 2003)'
_exptl_crystal_colour colourless
_exptl_crystal_density_diffrn 1.557
_exptl_crystal_density_method 'not measured'
_exptl_crystal_description block
_exptl_crystal_F_000 720
_exptl_crystal_size_max 0.28
_exptl_crystal_size_mid 0.16
_exptl_crystal_size_min 0.08
_refine_diff_density_max 0.245
_refine_diff_density_min -0.256
_refine_ls_extinction_method none
_refine_ls_goodness_of_fit_ref 1.112
_refine_ls_hydrogen_treatment refall
_refine_ls_matrix_type full
_refine_ls_number_parameters 128
_refine_ls_number_reflns 1713
_refine_ls_number_restraints 0
_refine_ls_restrained_S_all 1.112
_refine_ls_R_factor_all 0.0401
_refine_ls_R_factor_gt 0.0304
_refine_ls_shift/su_max 0.001
_refine_ls_shift/su_mean 0.000
_refine_ls_structure_factor_coef Fsqd
_refine_ls_weighting_details 'calc w = 1/[\s^2^(Fo^2^)+(0.0347P)^2^+0.8006P] where P=(Fo^2^+2Fc^2^)/3'
_refine_ls_weighting_scheme calc
_refine_ls_wR_factor_gt 0.0748
_refine_ls_wR_factor_ref 0.0795
_reflns_number_gt 1441
_reflns_number_total 1713
_reflns_threshold_expression I>2\s(I)
_cod_data_source_file bh2082.cif
_cod_data_source_block I
_cod_database_code 2212451
_cod_database_fobs_code 2212451

loop_
_symmetry_equiv_pos_as_xyz
'x, y, z'
'-x+1/2, -y, z+1/2'
'x+1/2, -y+1/2, -z'
'-x, y+1/2, -z+1/2'
'-x, -y, -z'
'x-1/2, y, -z-1/2'
'-x-1/2, y-1/2, z'
'x, -y-1/2, z-1/2'

loop_
_atom_site_type_symbol
_atom_site_label
_atom_site_fract_x
_atom_site_fract_y
_atom_site_fract_z
_atom_site_U_iso_or_equiv
_atom_site_adp_type
_atom_site_calc_flag
_atom_site_occupancy
Cl Cl1 0.40487(5) 0.26771(2) 0.91981(2) 0.02139(13) Uani d 1
O O1 0.70115(17) 0.05181(7) 0.66663(7) 0.0232(3) Uani d 1
O O2 0.54033(17) 0.22468(8) 0.67394(7) 0.0237(3) Uani d 1
N N1 0.72875(18) -0.06610(9) 0.98268(8) 0.0179(3) Uani d 1
N N2 0.58811(19) 0.17246(8) 0.75041(9) 0.0190(3) Uani d 1
C C1 0.6583(2) 0.08725(10) 0.74018(10) 0.0164(3) Uani d 1
C C2 0.6843(2) 0.03478(10) 0.82768(9) 0.0154(3) Uani d 1
C C3 0.7343(2) 0.07867(10) 0.90854(10) 0.0172(3) Uani d 1
C C4 0.7566(2) 0.02625(10) 0.98621(10) 0.0177(3) Uani d 1
C C5 0.6824(2) -0.11095(10) 0.90599(10) 0.0202(3) Uani d 1
C C6 0.6605(2) -0.06168(10) 0.82644(10) 0.0192(3) Uani d 1
H H3 0.757(3) 0.1439(14) 0.9109(11) 0.029(5) Uiso d 1
H H4 0.791(2) 0.0543(12) 1.0454(12) 0.023(4) Uiso d 1
H H5 0.664(3) -0.1761(15) 0.9118(12) 0.032(5) Uiso d 1
H H6 0.629(3) -0.0915(13) 0.7737(12) 0.024(4) Uiso d 1
H H1N 0.739(3) -0.0994(15) 1.0339(14) 0.041(6) Uiso d 1
H H2N 0.545(3) 0.1961(14) 0.8043(13) 0.030(5) Uiso d 1
H H2O 0.654(3) 0.2384(14) 0.6487(14) 0.036(6) Uiso d 1

loop_
_atom_site_aniso_label
_atom_site_aniso_U_11
_atom_site_aniso_U_22
_atom_site_aniso_U_33
_atom_site_aniso_U_12
_atom_site_aniso_U_13
_atom_site_aniso_U_23
Cl1 0.0228(2) 0.0204(2) 0.0210(2) 0.00073(14) 0.00090(15) -0.00580(14)
O1 0.0329(6) 0.0232(5) 0.0134(5) 0.0012(5) 0.0028(5) -0.0020(4)
O2 0.0228(6) 0.0283(6) 0.0200(6) 0.0038(5) -0.0003(5) 0.0119(5)
N1 0.0202(7) 0.0182(6) 0.0151(6) 0.0023(5) -0.0009(5) 0.0032(5)
N2 0.0235(7) 0.0198(6) 0.0136(6) 0.0037(5) 0.0004(5) 0.0040(5)
C1 0.0152(7) 0.0193(7) 0.0148(7) -0.0020(6) 0.0001(6) 0.0003(6)
C2 0.0135(7) 0.0184(7) 0.0142(7) 0.0015(5) 0.0010(6) 0.0005(5)
C3 0.0193(7) 0.0147(7) 0.0176(7) -0.0011(6) -0.0008(6) -0.0007(5)
C4 0.0195(7) 0.0172(7) 0.0163(7) 0.0006(6) -0.0015(6) -0.0016(6)
C5 0.0241(8) 0.0142(7) 0.0224(8) -0.0002(6) -0.0018(6) -0.0004(6)
C6 0.0220(8) 0.0191(7) 0.0166(7) 0.0005(6) -0.0022(6) -0.0044(6)

loop_
_atom_type_symbol
_atom_type_description
_atom_type_scat_dispersion_real
_atom_type_scat_dispersion_imag
_atom_type_scat_source
C C 0.0033 0.0016 'International Tables Vol C Tables 4.2.6.8 and 6.1.1.4'
H H 0.0000 0.0000 'International Tables Vol C Tables 4.2.6.8 and 6.1.1.4'
N N 0.0061 0.0033 'International Tables Vol C Tables 4.2.6.8 and 6.1.1.4'
O O 0.0106 0.0060 'International Tables Vol C Tables 4.2.6.8 and 6.1.1.4'
Cl Cl 0.1484 0.1585 'International Tables Vol C Tables 4.2.6.8 and 6.1.1.4'

loop_
_geom_angle_atom_site_label_1
_geom_angle_atom_site_label_2
_geom_angle_atom_site_label_3
_geom_angle
_geom_angle_publ_flag
N2 O2 H2O 103.7(13) no
C5 N1 C4 122.94(13) yes
C5 N1 H1N 118.0(13) no
C4 N1 H1N 119.0(13) no
C1 N2 O2 119.65(12) yes
C1 N2 H2N 124.4(12) no
O2 N2 H2N 114.7(12) no
O1 C1 N2 124.80(13) yes
O1 C1 C2 120.95(13) yes
N2 C1 C2 114.24(12) yes
C3 C2 C6 119.44(13) yes
C3 C2 C1 122.36(13) yes
C6 C2 C1 118.19(13) yes
C4 C3 C2 119.33(13) yes
C4 C3 H3 119.3(10) no
C2 C3 H3 121.4(10) no
N1 C4 C3 119.47(13) yes
N1 C4 H4 118.2(10) no
C3 C4 H4 122.3(10) no
N1 C5 C6 119.71(13) yes
N1 C5 H5 115.6(11) no
C6 C5 H5 124.7(11) no
C5 C6 C2 119.09(14) yes
C5 C6 H6 120.6(11) no
C2 C6 H6 120.3(11) no

loop_
_geom_bond_atom_site_label_1
_geom_bond_atom_site_label_2
_geom_bond_distance
_geom_bond_publ_flag
O1 C1 1.2336(17) yes
O2 N2 1.3938(16) yes
O2 H2O 0.90(2) no
N1 C5 1.3400(19) yes
N1 C4 1.3431(19) yes
N1 H1N 0.90(2) no
N2 C1 1.3296(19) yes
N2 H2N 0.916(19) no
C1 C2 1.5033(19) yes
C2 C3 1.392(2) yes
C2 C6 1.397(2) yes
C3 C4 1.378(2) yes
C3 H3 0.95(2) no
C4 H4 0.990(18) no
C5 C6 1.377(2) yes
C5 H5 0.95(2) no
C6 H6 0.914(18) no

loop_
_geom_hbond_atom_site_label_D
_geom_hbond_atom_site_label_H
_geom_hbond_atom_site_label_A
_geom_hbond_site_symmetry_A
_geom_hbond_distance_DH
_geom_hbond_distance_HA
_geom_hbond_distance_DA
_geom_hbond_angle_DHA
_geom_hbond_publ_flag
N1 H1N O1 2_655 0.90(2) 2.11(2) 2.7588(16) 128.3(18) yes
N1 H1N Cl1 5_657 0.90(2) 2.71(2) 3.3683(13) 131.3(17) yes
N2 H2N Cl1 . 0.916(19) 2.22(2) 3.1230(14) 170.0(17) yes
O2 H2O Cl1 6_657 0.90(2) 2.08(2) 2.9792(13) 175.3(19) yes

loop_
_geom_torsion_atom_site_label_1
_geom_torsion_atom_site_label_2
_geom_torsion_atom_site_label_3
_geom_torsion_atom_site_label_4
_geom_torsion
_geom_torsion_publ_flag
O2 N2 C1 O1 6.5(2) no
O2 N2 C1 C2 -173.80(12) no
O1 C1 C2 C3 145.92(15) no
N2 C1 C2 C3 -33.8(2) no
O1 C1 C2 C6 -32.8(2) no
N2 C1 C2 C6 147.46(14) no
C6 C2 C3 C4 -1.0(2) no
C1 C2 C3 C4 -179.69(13) no
C5 N1 C4 C3 1.1(2) no
C2 C3 C4 N1 -0.4(2) no
C4 N1 C5 C6 -0.4(2) no
N1 C5 C6 C2 -1.0(2) no
C3 C2 C6 C5 1.6(2) no
C1 C2 C6 C5 -179.59(14) no

loop_
_cod_related_entry_id
_cod_related_entry_database
_cod_related_entry_code
1 ChemSpider 21125284
